data_4303104
loop_
_publ_author_name
'Ali Barandov'
'Ulrich Abram'

_publ_contact_author
;
      Ulrich Abram
      Free University of Berlin     
      Institute of Chemistry             
      Fabeckstrasse 34-36                     
      D-14195 Berlin         
      Germany                          
;
_publ_contact_author_email abram@chemie.fu-berlin.de
_publ_contact_author_fax '0049 (0)30 838 52676'
_publ_contact_author_phone '0049 (0)30 838 54002'
_publ_section_title
;
Rhenium(V) Complexes with Pentadentate P,N,O Ligands
;
_journal_name_full 'Inorganic Chemistry'
_journal_page_first 8072
_journal_page_last 8074
_journal_paper_doi 10.1021/ic901152y
_journal_volume 48
_journal_year 2009
_chemical_formula_moiety 'C27 H22 Cl N O5 P Re'
_chemical_formula_sum 'C27 H22 Cl N O5 P Re'
_chemical_formula_weight 693.11
_chemical_name_common '[ReOCl(L25pa)].H2O'
_chemical_name_systematic
;
Chloro(2-methylamino)phenolato)(2-methylcarboxylphenolato)(phenyl)
phosphine)oxorhenium(V)
;
_space_group_IT_number 9
_symmetry_cell_setting monoclinic
_symmetry_space_group_name_Hall 'C -2yc'
_symmetry_space_group_name_H-M 'C 1 c 1'
_atom_sites_solution_hydrogens geom
_atom_sites_solution_primary direct
_atom_sites_solution_secondary difmap
_audit_creation_method SHELXL-97
_cell_angle_alpha 90.00
_cell_angle_beta 105.66(1)
_cell_angle_gamma 90.00
_cell_formula_units_Z 4
_cell_length_a 9.002(1)
_cell_length_b 18.317(1)
_cell_length_c 16.182(1)
_cell_measurement_reflns_used 17319
_cell_measurement_temperature 200(2)
_cell_measurement_theta_max 27.25
_cell_measurement_theta_min 2.57
_cell_volume 2569.2(4)
_computing_cell_refinement 'STOE X-AREA'
_computing_data_collection 'STOE X-AREA'
_computing_data_reduction 'STOE X-RED'
_computing_molecular_graphics Ortep3
_computing_structure_refinement 'SHELXL-97 (Sheldrick, 1997)'
_computing_structure_solution 'SHELXS-97 (Sheldrick, 1997)'
_diffrn_ambient_temperature 200(2)
_diffrn_detector_area_resol_mean 6.67
_diffrn_measured_fraction_theta_full 0.988
_diffrn_measured_fraction_theta_max 0.988
_diffrn_measurement_device_type 'STOE IPDS 2T'
_diffrn_measurement_method 'ROTATION METHOD'
_diffrn_radiation_monochromator graphite
_diffrn_radiation_source 'fine-focus sealed tube'
_diffrn_radiation_type MoK\a
_diffrn_radiation_wavelength 0.71073
_diffrn_reflns_av_R_equivalents 0.0401
_diffrn_reflns_av_sigmaI/netI 0.0390
_diffrn_reflns_limit_h_max 11
_diffrn_reflns_limit_h_min -11
_diffrn_reflns_limit_k_max 23
_diffrn_reflns_limit_k_min -23
_diffrn_reflns_limit_l_max 16
_diffrn_reflns_limit_l_min -20
_diffrn_reflns_number 10463
_diffrn_reflns_theta_full 26.85
_diffrn_reflns_theta_max 26.85
_diffrn_reflns_theta_min 2.58
_diffrn_standards_decay_% 0.1
_exptl_absorpt_coefficient_mu 4.935
_exptl_absorpt_correction_T_max 0.6411
_exptl_absorpt_correction_T_min 0.4436
_exptl_absorpt_correction_type integration
_exptl_absorpt_process_details X-red32
_exptl_crystal_colour red
_exptl_crystal_density_diffrn 1.792
_exptl_crystal_density_method 'not measured'
_exptl_crystal_description Block
_exptl_crystal_F_000 1352
_exptl_crystal_size_max 0.3
_exptl_crystal_size_mid 0.2
_exptl_crystal_size_min 0.2
_refine_diff_density_max 1.467
_refine_diff_density_min -1.062
_refine_diff_density_rms 0.160
_refine_ls_abs_structure_details 'Flack H D (1983), Acta Cryst. A39, 876-881'
_refine_ls_abs_structure_Flack -0.030(11)
_refine_ls_extinction_coef 0.0026(2)
_refine_ls_extinction_expression Fc^*^=kFc[1+0.001xFc^2^\l^3^/sin(2\q)]^-1/4^
_refine_ls_extinction_method SHELXL
_refine_ls_goodness_of_fit_ref 1.029
_refine_ls_hydrogen_treatment constr
_refine_ls_matrix_type full
_refine_ls_number_parameters 331
_refine_ls_number_reflns 4922
_refine_ls_number_restraints 2
_refine_ls_restrained_S_all 1.029
_refine_ls_R_factor_all 0.0444
_refine_ls_R_factor_gt 0.0397
_refine_ls_shift/su_max 0.001
_refine_ls_shift/su_mean 0.000
_refine_ls_structure_factor_coef Fsqd
_refine_ls_weighting_details 'calc w=1/[\s^2^(Fo^2^)+(0.0771P)^2^+0.0000P] where P=(Fo^2^+2Fc^2^)/3'
_refine_ls_weighting_scheme calc
_refine_ls_wR_factor_gt 0.1018
_refine_ls_wR_factor_ref 0.1040
_reflns_number_gt 4455
_reflns_number_total 4922
_reflns_threshold_expression >2sigma(I)
_cod_data_source_file ic901152y_si_002_2.cif
_cod_data_source_block reoL1a
_cod_depositor_comments
;
The following automatic conversions were performed:
'_symmetry_cell_setting' value 'Monoclinic' changed to 'monoclinic'
according to '/home/saulius/struct/CIF-dictionaries/cif_core.dic'
dictionary named 'cif_core.dic' version 2.4.1 from 2010-06-29.

Automatic conversion script
Id: cif_fix_enum 1527 2010-12-29 10:47:43Z saulius 
;
_cod_original_cell_volume 2569.1(4)
_cod_original_sg_symbol_H-M 'C c'
_cod_database_code 4303104

loop_
_symmetry_equiv_pos_as_xyz
'x, y, z'
'x, -y, z+1/2'
'x+1/2, y+1/2, z'
'x+1/2, -y+1/2, z+1/2'

loop_
_atom_site_label
_atom_site_type_symbol
_atom_site_fract_x
_atom_site_fract_y
_atom_site_fract_z
_atom_site_U_iso_or_equiv
_atom_site_adp_type
_atom_site_occupancy
_atom_site_symmetry_multiplicity
_atom_site_calc_flag
_atom_site_refinement_flags
_atom_site_disorder_assembly
_atom_site_disorder_group
Re Re 0.75876(2) 0.685340(13) 0.74863(2) 0.03452(13) Uani 1 1 d . . .
O10 O 0.8753(8) 0.7396(4) 0.7110(5) 0.0455(15) Uani 1 1 d . . .
Cl Cl 0.5595(3) 0.77588(12) 0.74611(18) 0.0458(5) Uani 1 1 d . . .
P P 0.6086(2) 0.62541(13) 0.62212(17) 0.0323(4) Uani 1 1 d . . .
C1 C 0.6232(10) 0.5273(5) 0.6332(6) 0.0379(19) Uani 1 1 d . . .
C2 C 0.4982(11) 0.4823(6) 0.5970(7) 0.044(2) Uani 1 1 d . . .
H2 H 0.4066 0.5031 0.5648 0.053 Uiso 1 1 calc R . .
C3 C 0.5064(14) 0.4076(5) 0.6076(8) 0.052(2) Uani 1 1 d . . .
H3 H 0.4206 0.3786 0.5841 0.063 Uiso 1 1 calc R . .
C4 C 0.6441(13) 0.3763(5) 0.6537(7) 0.050(2) Uani 1 1 d . . .
H4 H 0.6516 0.3260 0.6612 0.059 Uiso 1 1 calc R . .
C5 C 0.7699(13) 0.4202(5) 0.6882(7) 0.047(2) Uani 1 1 d . . .
H5 H 0.8625 0.3988 0.7180 0.056 Uiso 1 1 calc R . .
C6 C 0.7617(10) 0.4953(5) 0.6797(6) 0.0368(18) Uani 1 1 d . . .
C7 C 0.9029(9) 0.5420(4) 0.7177(6) 0.0368(19) Uani 1 1 d . . .
H7A H 0.9878 0.5104 0.7459 0.044 Uiso 1 1 calc R . .
H7B H 0.9317 0.5669 0.6714 0.044 Uiso 1 1 calc R . .
N1 N 0.8815(9) 0.5956(4) 0.7783(5) 0.0390(16) Uani 1 1 d . . .
C11 C 0.9358(9) 0.5818(5) 0.8686(6) 0.0357(18) Uani 1 1 d . . .
C12 C 1.0260(12) 0.5241(6) 0.9066(7) 0.047(2) Uani 1 1 d . . .
H12 H 1.0614 0.4900 0.8738 0.056 Uiso 1 1 calc R . .
C13 C 1.0639(11) 0.5181(6) 0.9977(8) 0.051(3) Uani 1 1 d . . .
H13 H 1.1235 0.4791 1.0251 0.062 Uiso 1 1 calc R . .
C14 C 1.0123(11) 0.5698(6) 1.0454(8) 0.051(2) Uani 1 1 d . . .
H14 H 1.0393 0.5663 1.1049 0.061 Uiso 1 1 calc R . .
C15 C 0.9205(13) 0.6269(6) 1.0048(7) 0.046(2) Uani 1 1 d . . .
H15 H 0.8832 0.6609 1.0370 0.056 Uiso 1 1 calc R . .
C16 C 0.8847(10) 0.6331(5) 0.9181(7) 0.039(2) Uani 1 1 d . . .
O1 O 0.7949(8) 0.6886(3) 0.8744(5) 0.0423(15) Uani 1 1 d . . .
C21 C 0.4033(9) 0.6448(4) 0.6003(6) 0.0348(17) Uani 1 1 d . . .
C22 C 0.3182(10) 0.6684(5) 0.5184(7) 0.040(2) Uani 1 1 d . . .
H22 H 0.3653 0.6696 0.4738 0.048 Uiso 1 1 calc R . .
C23 C 0.1656(11) 0.6897(5) 0.5030(7) 0.044(2) Uani 1 1 d . . .
H23 H 0.1124 0.7063 0.4487 0.053 Uiso 1 1 calc R . .
C24 C 0.0918(11) 0.6866(5) 0.5673(8) 0.044(2) Uani 1 1 d . . .
H24 H -0.0117 0.6993 0.5563 0.053 Uiso 1 1 calc R . .
C25 C 0.1746(10) 0.6641(5) 0.6491(7) 0.040(2) Uani 1 1 d . . .
H25 H 0.1266 0.6631 0.6932 0.048 Uiso 1 1 calc R . .
C26 C 0.3268(9) 0.6432(4) 0.6651(6) 0.0342(17) Uani 1 1 d . . .
C27 C 0.4154(10) 0.6206(5) 0.7525(6) 0.0349(17) Uani 1 1 d . . .
O2 O 0.5550(7) 0.6102(3) 0.7738(4) 0.0378(13) Uani 1 1 d . . .
O3 O 0.3308(8) 0.6117(5) 0.8065(5) 0.0552(19) Uani 1 1 d . . .
C28 C 0.4121(15) 0.5913(8) 0.8925(7) 0.063(3) Uani 1 1 d . . .
H28A H 0.4768 0.5499 0.8909 0.095 Uiso 1 1 calc R . .
H28B H 0.3392 0.5788 0.9240 0.095 Uiso 1 1 calc R . .
H28C H 0.4746 0.6314 0.9202 0.095 Uiso 1 1 calc R . .
C31 C 0.6634(10) 0.6497(5) 0.5270(8) 0.038(2) Uani 1 1 d . . .
C32 C 0.7102(11) 0.5982(5) 0.4750(6) 0.042(2) Uani 1 1 d . . .
H32 H 0.7137 0.5488 0.4889 0.051 Uiso 1 1 calc R . .
C33 C 0.7508(12) 0.6215(6) 0.4031(8) 0.053(2) Uani 1 1 d . . .
H33 H 0.7856 0.5873 0.3701 0.063 Uiso 1 1 calc R . .
C34 C 0.7416(13) 0.6934(6) 0.3786(8) 0.054(3) Uani 1 1 d . . .
H34 H 0.7678 0.7074 0.3291 0.064 Uiso 1 1 calc R . .
C35 C 0.6931(11) 0.7447(6) 0.4282(8) 0.052(3) Uani 1 1 d . . .
H35 H 0.6840 0.7934 0.4114 0.062 Uiso 1 1 calc R . .
C36 C 0.6578(11) 0.7239(5) 0.5030(7) 0.042(2) Uani 1 1 d . . .
H36 H 0.6303 0.7590 0.5376 0.050 Uiso 1 1 calc R . .
O7 O 0.268(3) 0.4164(14) 0.8312(18) 0.036(3) Uiso 0.25 1 d P A 1
O4 O 0.346(3) 0.4195(13) 0.7752(18) 0.036(3) Uiso 0.25 1 d P B 2
O5 O 0.303(3) 0.4295(14) 0.744(2) 0.036(3) Uiso 0.25 1 d P C 3
O6 O 0.234(3) 0.4248(14) 0.802(2) 0.036(3) Uiso 0.25 1 d P D 4

loop_
_atom_site_aniso_label
_atom_site_aniso_U_11
_atom_site_aniso_U_22
_atom_site_aniso_U_33
_atom_site_aniso_U_23
_atom_site_aniso_U_13
_atom_site_aniso_U_12
Re 0.03243(16) 0.03223(16) 0.03921(19) -0.0025(2) 0.01022(10) 0.0035(2)
O10 0.048(4) 0.040(3) 0.050(4) 0.003(3) 0.016(3) 0.006(3)
Cl 0.0427(11) 0.0376(11) 0.0574(15) -0.0016(10) 0.0138(10) 0.0109(9)
P 0.0290(10) 0.0328(11) 0.0355(13) 0.0003(10) 0.0093(9) 0.0031(8)
C1 0.037(4) 0.046(5) 0.035(5) 0.002(4) 0.016(4) -0.001(4)
C2 0.038(5) 0.045(5) 0.047(6) -0.005(5) 0.009(4) -0.003(4)
C3 0.065(6) 0.039(5) 0.051(6) -0.002(4) 0.013(5) -0.006(4)
C4 0.070(6) 0.032(4) 0.045(6) 0.002(4) 0.014(5) 0.000(4)
C5 0.067(6) 0.033(4) 0.038(5) 0.003(4) 0.011(5) 0.007(4)
C6 0.036(4) 0.037(4) 0.039(5) -0.002(4) 0.012(4) 0.004(3)
C7 0.033(4) 0.031(4) 0.048(5) -0.004(4) 0.014(4) 0.009(3)
N1 0.039(4) 0.038(4) 0.039(4) -0.001(3) 0.010(3) -0.001(3)
C11 0.031(4) 0.028(4) 0.044(5) 0.004(4) 0.005(4) -0.003(3)
C12 0.044(5) 0.044(5) 0.050(6) 0.003(5) 0.009(4) -0.002(4)
C13 0.033(4) 0.056(6) 0.061(7) 0.019(5) 0.004(4) 0.004(4)
C14 0.044(5) 0.063(6) 0.046(6) 0.007(5) 0.011(4) -0.006(4)
C15 0.045(5) 0.052(6) 0.045(6) -0.005(5) 0.017(5) -0.005(4)
C16 0.033(4) 0.041(5) 0.043(6) -0.005(4) 0.009(4) -0.001(3)
O1 0.045(3) 0.035(3) 0.047(4) -0.003(3) 0.012(3) 0.005(2)
C21 0.035(4) 0.035(4) 0.039(5) 0.000(3) 0.016(3) 0.001(3)
C22 0.033(4) 0.044(5) 0.042(5) -0.002(4) 0.007(4) -0.006(3)
C23 0.034(4) 0.052(5) 0.044(6) 0.007(4) 0.004(4) 0.003(4)
C24 0.032(4) 0.046(5) 0.051(6) 0.003(4) 0.007(4) 0.005(3)
C25 0.039(4) 0.039(4) 0.047(6) 0.003(4) 0.023(4) 0.001(3)
C26 0.028(4) 0.037(4) 0.037(5) -0.001(3) 0.007(3) 0.000(3)
C27 0.040(4) 0.036(4) 0.029(4) -0.003(3) 0.011(3) 0.001(3)
O2 0.034(3) 0.041(3) 0.040(4) 0.007(3) 0.011(3) 0.004(2)
O3 0.044(4) 0.083(5) 0.045(4) 0.018(4) 0.022(3) 0.011(4)
C28 0.063(7) 0.098(9) 0.036(6) 0.016(6) 0.025(5) 0.008(6)
C31 0.026(4) 0.036(4) 0.055(6) 0.005(4) 0.013(4) 0.006(3)
C32 0.049(5) 0.045(5) 0.034(5) 0.001(4) 0.016(4) 0.006(4)
C33 0.053(6) 0.065(6) 0.045(6) -0.003(5) 0.022(5) 0.008(5)
C34 0.049(5) 0.075(7) 0.039(6) 0.012(5) 0.015(5) 0.007(5)
C35 0.041(5) 0.057(6) 0.060(7) 0.021(5) 0.017(5) 0.003(4)
C36 0.044(5) 0.042(5) 0.043(6) 0.002(4) 0.017(4) 0.006(4)

loop_
_atom_type_symbol
_atom_type_description
_atom_type_scat_dispersion_real
_atom_type_scat_dispersion_imag
_atom_type_scat_source
C C 0.0030 0.0020 'International Tables Vol C Tables 4.2.6.8 and 6.1.1.4'
H H 0.0000 0.0000 'International Tables Vol C Tables 4.2.6.8 and 6.1.1.4'
N N 0.0060 0.0030 'International Tables Vol C Tables 4.2.6.8 and 6.1.1.4'
O O 0.0110 0.0060 'International Tables Vol C Tables 4.2.6.8 and 6.1.1.4'
P P 0.1020 0.0940 'International Tables Vol C Tables 4.2.6.8 and 6.1.1.4'
Cl Cl 0.1480 0.1590 'International Tables Vol C Tables 4.2.6.8 and 6.1.1.4'
Re Re -1.0180 7.2310 'International Tables Vol C Tables 4.2.6.8 and 6.1.1.4'

loop_
_geom_angle_atom_site_label_1
_geom_angle_atom_site_label_2
_geom_angle_atom_site_label_3
_geom_angle
_geom_angle_site_symmetry_1
_geom_angle_site_symmetry_3
_geom_angle_publ_flag
O10 Re N1 102.7(3) . . ?
O10 Re O1 114.4(3) . . ?
N1 Re O1 81.3(3) . . ?
O10 Re P 103.0(3) . . ?
N1 Re P 88.6(2) . . ?
O1 Re P 142.5(2) . . ?
O10 Re O2 168.2(3) . . ?
N1 Re O2 83.4(3) . . ?
O1 Re O2 76.4(3) . . ?
P Re O2 66.64(18) . . ?
O10 Re Cl 96.9(2) . . ?
N1 Re Cl 159.4(2) . . ?
O1 Re Cl 84.98(19) . . ?
P Re Cl 93.13(8) . . ?
O2 Re Cl 78.53(15) . . ?
C31 P C1 107.6(4) . . ?
C31 P C21 106.5(4) . . ?
C1 P C21 104.9(4) . . ?
C31 P Re 113.4(4) . . ?
C1 P Re 111.2(3) . . ?
C21 P Re 112.7(3) . . ?
C2 C1 C6 118.6(9) . . ?
C2 C1 P 121.3(8) . . ?
C6 C1 P 120.1(7) . . ?
C3 C2 C1 121.8(11) . . ?
C2 C3 C4 119.2(10) . . ?
C5 C4 C3 119.6(9) . . ?
C4 C5 C6 121.6(10) . . ?
C5 C6 C1 119.1(9) . . ?
C5 C6 C7 120.3(8) . . ?
C1 C6 C7 120.5(8) . . ?
N1 C7 C6 114.3(7) . . ?
C11 N1 C7 120.3(8) . . ?
C11 N1 Re 114.2(6) . . ?
C7 N1 Re 125.1(6) . . ?
C12 C11 C16 120.6(10) . . ?
C12 C11 N1 126.2(10) . . ?
C16 C11 N1 113.2(8) . . ?
C11 C12 C13 118.1(10) . . ?
C14 C13 C12 120.1(10) . . ?
C13 C14 C15 120.2(11) . . ?
C16 C15 C14 119.9(10) . . ?
C15 C16 O1 122.6(10) . . ?
C15 C16 C11 121.0(9) . . ?
O1 C16 C11 116.4(10) . . ?
C16 O1 Re 114.8(6) . . ?
C26 C21 C22 117.3(8) . . ?
C26 C21 P 121.9(7) . . ?
C22 C21 P 120.6(7) . . ?
C23 C22 C21 121.2(9) . . ?
C24 C23 C22 120.6(10) . . ?
C23 C24 C25 119.1(9) . . ?
C26 C25 C24 120.7(9) . . ?
C25 C26 C21 121.1(9) . . ?
C25 C26 C27 120.6(8) . . ?
C21 C26 C27 118.3(7) . . ?
O2 C27 O3 121.9(8) . . ?
O2 C27 C26 123.9(8) . . ?
O3 C27 C26 114.2(7) . . ?
C27 O2 Re 129.2(6) . . ?
C27 O3 C28 116.2(8) . . ?
C32 C31 C36 118.5(9) . . ?
C32 C31 P 123.0(7) . . ?
C36 C31 P 118.6(7) . . ?
C33 C32 C31 119.3(10) . . ?
C34 C33 C32 122.2(10) . . ?
C33 C34 C35 119.3(10) . . ?
C34 C35 C36 120.2(10) . . ?
C35 C36 C31 120.5(10) . . ?

loop_
_geom_bond_atom_site_label_1
_geom_bond_atom_site_label_2
_geom_bond_distance
_geom_bond_site_symmetry_2
_geom_bond_publ_flag
Re O10 1.675(7) . ?
Re N1 1.967(8) . ?
Re O1 1.973(8) . ?
Re P 2.394(2) . ?
Re O2 2.414(6) . ?
Re Cl 2.435(2) . ?
P C31 1.795(11) . ?
P C1 1.806(10) . ?
P C21 1.820(8) . ?
C1 C2 1.391(13) . ?
C1 C6 1.400(12) . ?
C2 C3 1.377(15) . ?
C3 C4 1.387(16) . ?
C4 C5 1.378(15) . ?
C5 C6 1.382(13) . ?
C6 C7 1.518(12) . ?
C7 N1 1.435(11) . ?
N1 C11 1.433(12) . ?
C11 C12 1.373(14) . ?
C11 C16 1.391(14) . ?
C12 C13 1.425(16) . ?
C13 C14 1.379(17) . ?
C14 C15 1.383(16) . ?
C15 C16 1.358(16) . ?
C16 O1 1.370(11) . ?
C21 C26 1.402(12) . ?
C21 C22 1.407(14) . ?
C22 C23 1.384(13) . ?
C23 C24 1.380(16) . ?
C24 C25 1.394(15) . ?
C25 C26 1.378(12) . ?
C26 C27 1.483(12) . ?
C27 O2 1.224(10) . ?
C27 O3 1.314(11) . ?
O3 C28 1.437(13) . ?
C31 C32 1.402(14) . ?
C31 C36 1.410(14) . ?
C32 C33 1.378(15) . ?
C33 C34 1.371(15) . ?
C34 C35 1.382(17) . ?
C35 C36 1.384(15) . ?
